data_2224953
loop_
_publ_author_name
'Zhou, Yiwen'
'Matsadiq, Guzalnur'
'Wu, Yanling'
'Xiao, Jing'
'Cheng, Jing'

_publ_section_title
;
 Propyl 4-hydroxybenzoate
;
_journal_coeditor_code FK2009
_journal_issue 2
_journal_name_full 'Acta Crystallographica Section E'
_journal_page_first o485
_journal_paper_doi 10.1107/S1600536810000139
_journal_volume 66
_journal_year 2010
_chemical_formula_iupac 'C10 H12 O3'
_chemical_formula_moiety 'C10 H12 O3'
_chemical_formula_sum 'C10 H12 O3'
_chemical_formula_weight 180.20
_chemical_name_systematic
;
Propyl 4-hydroxybenzoate
;
_space_group_IT_number 14
_symmetry_cell_setting monoclinic
_symmetry_space_group_name_Hall '-P 2ybc'
_symmetry_space_group_name_H-M 'P 1 21/c 1'
_atom_sites_solution_hydrogens mixed
_atom_sites_solution_primary direct
_atom_sites_solution_secondary difmap
_audit_creation_method SHELXL-97
_cell_angle_alpha 90.00
_cell_angle_beta 108.625(2)
_cell_angle_gamma 90.00
_cell_formula_units_Z 8
_cell_length_a 12.0634(12)
_cell_length_b 13.8419(14)
_cell_length_c 11.7982(11)
_cell_measurement_reflns_used 4791
_cell_measurement_temperature 298(2)
_cell_measurement_theta_max 28.27
_cell_measurement_theta_min 2.31
_cell_volume 1866.9(3)
_computing_cell_refinement 'SAINT-Plus (Bruker, 2001)'
_computing_data_collection 'SMART (Bruker, 2001)'
_computing_data_reduction 'SAINT-Plus (Bruker, 2001)'
_computing_molecular_graphics 'PLATON (Spek, 2009)'
_computing_publication_material 'PLATON (Spek, 2009)'
_computing_structure_refinement 'SHELXL97 (Sheldrick, 2008)'
_computing_structure_solution 'SHELXS97 (Sheldrick, 2008)'
_diffrn_ambient_temperature 298(2)
_diffrn_measured_fraction_theta_full 0.994
_diffrn_measured_fraction_theta_max 0.994
_diffrn_measurement_device_type 'Bruker SMART APEX CCD area-detector'
_diffrn_measurement_method '0.3\% wide \w exposures'
_diffrn_radiation_monochromator graphite
_diffrn_radiation_source 'fine focus sealed Siemens Mo tube'
_diffrn_radiation_type 'Mo k\a'
_diffrn_radiation_wavelength 0.71073
_diffrn_reflns_av_R_equivalents 0.0267
_diffrn_reflns_av_sigmaI/netI 0.0254
_diffrn_reflns_limit_h_max 12
_diffrn_reflns_limit_h_min -14
_diffrn_reflns_limit_k_max 16
_diffrn_reflns_limit_k_min -16
_diffrn_reflns_limit_l_max 14
_diffrn_reflns_limit_l_min -11
_diffrn_reflns_number 10603
_diffrn_reflns_theta_full 25.00
_diffrn_reflns_theta_max 25.00
_diffrn_reflns_theta_min 2.31
_exptl_absorpt_coefficient_mu 0.094
_exptl_absorpt_correction_type none
_exptl_crystal_colour colourless
_exptl_crystal_density_diffrn 1.282
_exptl_crystal_density_method 'not measured'
_exptl_crystal_description block
_exptl_crystal_F_000 768
_exptl_crystal_size_max 0.30
_exptl_crystal_size_mid 0.20
_exptl_crystal_size_min 0.20
_refine_diff_density_max 0.235
_refine_diff_density_min -0.295
_refine_ls_extinction_method none
_refine_ls_goodness_of_fit_ref 1.266
_refine_ls_hydrogen_treatment constr
_refine_ls_matrix_type full
_refine_ls_number_parameters 237
_refine_ls_number_reflns 3271
_refine_ls_number_restraints 0
_refine_ls_restrained_S_all 1.266
_refine_ls_R_factor_all 0.0911
_refine_ls_R_factor_gt 0.0833
_refine_ls_shift/su_max 0.001
_refine_ls_shift/su_mean 0.000
_refine_ls_structure_factor_coef Fsqd
_refine_ls_weighting_details 'calc w=1/[\s^2^(Fo^2^)+(0.0626P)^2^+1.2781P] where P=(Fo^2^+2Fc^2^)/3'
_refine_ls_weighting_scheme calc
_refine_ls_wR_factor_gt 0.1849
_refine_ls_wR_factor_ref 0.1890
_reflns_number_gt 2960
_reflns_number_total 3271
_reflns_threshold_expression I>2\s(I)
_cod_data_source_file fk2009.cif
_cod_data_source_block I
_cod_depositor_comments
;
The following automatic conversions were performed:
'_symmetry_cell_setting' value 'Monoclinic' changed to 'monoclinic'
according to '/home/saulius/struct/CIF-dictionaries/cif_core.dic'
dictionary named 'cif_core.dic' version 2.4.1 from 2010-06-29.

Automatic conversion script
Id: cif_fix_enum 1527 2010-12-29 10:47:43Z saulius 

The following automatic conversions were performed:

'_symmetry_cell_setting' value 'Monoclinic' changed to 'monoclinic'
according to /home/saulius/struct/CIF-dictionaries/cif_core.dic
dictionary named 'cif_core.dic' version 2.4.1 from 2010-06-29.

Automatic conversion script
Id: cif_fix_values 1715 2011-07-08 13:25:40Z adriana 

The following automatic conversions were performed:

'_atom_sites_solution_hydrogens' value 'geom and difmap' was changed
to 'mixed'.

Automatic conversion script
Id: cif_fix_values 6452 2018-10-05 10:23:21Z andrius 
;
_cod_original_sg_symbol_H-M 'P 21/c'
_cod_database_code 2224953
_cod_database_fobs_code 2224953

loop_
_symmetry_equiv_pos_as_xyz
'x, y, z'
'-x, y+1/2, -z+1/2'
'-x, -y, -z'
'x, -y-1/2, z-1/2'

loop_
_atom_site_type_symbol
_atom_site_label
_atom_site_fract_x
_atom_site_fract_y
_atom_site_fract_z
_atom_site_U_iso_or_equiv
_atom_site_adp_type
_atom_site_calc_flag
_atom_site_refinement_flags
_atom_site_occupancy
_atom_site_disorder_assembly
_atom_site_disorder_group
O O1 0.9740(2) 0.97287(14) 0.3245(2) 0.0657(7) Uani d . 1 . .
H H1 1.0093 0.9797 0.2760 0.098 Uiso d R 1 . .
O O2 0.9063(2) 0.51536(14) 0.3293(2) 0.0608(6) Uani d . 1 . .
O O3 0.82019(18) 0.56944(13) 0.45749(18) 0.0488(5) Uani d . 1 . .
C C1 0.9519(3) 0.87795(19) 0.3346(3) 0.0447(7) Uani d . 1 . .
C C2 0.8980(3) 0.8521(2) 0.4176(3) 0.0545(8) Uani d . 1 . .
H H2 0.8777 0.8996 0.4631 0.065 Uiso calc R 1 . .
C C3 0.8744(3) 0.75689(19) 0.4330(3) 0.0461(7) Uani d . 1 . .
H H3 0.8381 0.7403 0.4890 0.055 Uiso calc R 1 . .
C C4 0.9044(2) 0.68486(19) 0.3652(2) 0.0370(6) Uani d . 1 . .
C C5 0.9577(3) 0.7118(2) 0.2820(3) 0.0460(7) Uani d . 1 . .
H H5 0.9781 0.6646 0.2362 0.055 Uiso calc R 1 . .
C C6 0.9810(3) 0.8072(2) 0.2660(3) 0.0467(7) Uani d . 1 . .
H H6 1.0162 0.8242 0.2093 0.056 Uiso calc R 1 . .
C C7 0.8785(2) 0.5822(2) 0.3806(3) 0.0403(7) Uani d . 1 . .
C C8 0.7870(3) 0.4715(2) 0.4759(3) 0.0527(8) Uani d . 1 . .
H H8A 0.8560 0.4335 0.5156 0.063 Uiso calc R 1 . .
H H8B 0.7463 0.4414 0.3997 0.063 Uiso calc R 1 . .
C C9 0.7087(4) 0.4766(2) 0.5519(3) 0.0672(10) Uani d . 1 . .
H H9A 0.7509 0.5067 0.6277 0.081 Uiso calc R 1 . .
H H9B 0.6418 0.5170 0.5124 0.081 Uiso calc R 1 . .
C C10 0.6668(4) 0.3798(3) 0.5749(4) 0.0862(13) Uani d . 1 . .
H H10A 0.6203 0.3516 0.5006 0.129 Uiso calc R 1 . .
H H10B 0.6202 0.3864 0.6270 0.129 Uiso calc R 1 . .
H H10C 0.7327 0.3389 0.6120 0.129 Uiso calc R 1 . .
O O4 0.5717(2) 0.61479(15) 0.7201(2) 0.0742(8) Uani d . 1 . .
H H4 0.5298 0.6082 0.7622 0.111 Uiso d R 1 . .
O O5 0.5895(2) 1.07375(15) 0.6687(2) 0.0594(6) Uani d . 1 . .
O O6 0.68661(18) 1.01843(13) 0.55031(18) 0.0492(5) Uani d . 1 . .
C C11 0.5838(3) 0.7104(2) 0.7005(3) 0.0482(7) Uani d . 1 . .
C C12 0.6369(3) 0.7352(2) 0.6165(3) 0.0610(9) Uani d . 1 . .
H H12 0.6633 0.6871 0.5766 0.073 Uiso calc R 1 . .
C C13 0.6507(3) 0.8303(2) 0.5919(3) 0.0497(8) Uani d . 1 . .
H H13 0.6860 0.8462 0.5349 0.060 Uiso calc R 1 . .
C C14 0.6125(2) 0.9033(2) 0.6512(2) 0.0385(6) Uani d . 1 . .
C C15 0.5595(3) 0.8775(2) 0.7353(3) 0.0441(7) Uani d . 1 . .
H H15 0.5335 0.9256 0.7757 0.053 Uiso calc R 1 . .
C C16 0.5447(3) 0.7818(2) 0.7602(3) 0.0470(7) Uani d . 1 . .
H H16 0.5088 0.7656 0.8166 0.056 Uiso calc R 1 . .
C C17 0.6265(2) 1.0062(2) 0.6259(2) 0.0403(7) Uani d . 1 . .
C C18 0.7092(3) 1.11661(19) 0.5211(3) 0.0476(7) Uani d . 1 . .
H H18A 0.7597 1.1491 0.5916 0.057 Uiso calc R 1 . .
H H18B 0.6365 1.1524 0.4918 0.057 Uiso calc R 1 . .
C C19 0.7673(3) 1.1111(2) 0.4270(3) 0.0526(8) Uani d . 1 . .
H H19A 0.7162 1.0776 0.3577 0.063 Uiso calc R 1 . .
H H19B 0.8390 1.0741 0.4571 0.063 Uiso calc R 1 . .
C C20 0.7954(3) 1.2110(2) 0.3895(3) 0.0672(10) Uani d . 1 . .
H H20A 0.7243 1.2470 0.3571 0.101 Uiso calc R 1 . .
H H20B 0.8337 1.2047 0.3300 0.101 Uiso calc R 1 . .
H H20C 0.8461 1.2443 0.4579 0.101 Uiso calc R 1 . .

loop_
_atom_site_aniso_label
_atom_site_aniso_U_11
_atom_site_aniso_U_22
_atom_site_aniso_U_33
_atom_site_aniso_U_12
_atom_site_aniso_U_13
_atom_site_aniso_U_23
O1 0.1019(19) 0.0285(11) 0.0922(17) -0.0029(11) 0.0670(15) 0.0030(11)
O2 0.0824(16) 0.0342(11) 0.0856(16) -0.0030(10) 0.0544(14) -0.0113(11)
O3 0.0671(14) 0.0298(10) 0.0629(13) -0.0052(9) 0.0393(11) -0.0006(9)
C1 0.0551(18) 0.0306(14) 0.0554(18) -0.0010(12) 0.0275(15) 0.0017(12)
C2 0.078(2) 0.0349(15) 0.069(2) 0.0015(15) 0.0485(18) -0.0054(14)
C3 0.0614(19) 0.0340(15) 0.0558(18) -0.0001(13) 0.0370(16) 0.0031(12)
C4 0.0394(15) 0.0325(14) 0.0419(15) -0.0006(11) 0.0168(12) -0.0009(11)
C5 0.0575(18) 0.0392(15) 0.0520(17) -0.0024(13) 0.0325(15) -0.0083(13)
C6 0.0606(19) 0.0425(16) 0.0486(17) -0.0022(14) 0.0337(15) 0.0032(13)
C7 0.0398(15) 0.0372(15) 0.0479(16) 0.0008(12) 0.0198(13) -0.0033(12)
C8 0.068(2) 0.0302(15) 0.066(2) -0.0044(14) 0.0305(17) 0.0049(13)
C9 0.101(3) 0.0448(18) 0.072(2) -0.0123(18) 0.051(2) -0.0045(16)
C10 0.121(4) 0.063(2) 0.099(3) -0.018(2) 0.070(3) 0.000(2)
O4 0.107(2) 0.0348(12) 0.111(2) -0.0041(12) 0.0776(17) 0.0060(12)
O5 0.0821(16) 0.0367(12) 0.0756(15) 0.0051(10) 0.0478(13) -0.0039(10)
O6 0.0660(13) 0.0292(10) 0.0655(13) -0.0020(9) 0.0395(11) -0.0008(9)
C11 0.0502(17) 0.0375(15) 0.0637(19) -0.0021(13) 0.0279(15) 0.0039(14)
C12 0.079(2) 0.0347(16) 0.093(3) 0.0007(15) 0.061(2) -0.0071(16)
C13 0.0618(19) 0.0394(16) 0.065(2) -0.0035(14) 0.0435(17) -0.0034(14)
C14 0.0347(14) 0.0397(15) 0.0427(15) -0.0020(11) 0.0145(12) -0.0007(12)
C15 0.0544(18) 0.0368(15) 0.0475(16) 0.0010(13) 0.0254(14) -0.0052(12)
C16 0.0520(17) 0.0494(17) 0.0483(17) 0.0005(14) 0.0281(15) 0.0023(14)
C17 0.0412(15) 0.0390(15) 0.0422(15) 0.0020(12) 0.0154(13) -0.0028(12)
C18 0.0585(19) 0.0271(14) 0.0614(19) -0.0043(12) 0.0250(15) -0.0014(13)
C19 0.063(2) 0.0368(16) 0.067(2) -0.0039(14) 0.0330(17) -0.0001(14)
C20 0.081(3) 0.0498(19) 0.084(3) -0.0122(18) 0.045(2) 0.0050(18)

loop_
_atom_type_symbol
_atom_type_description
_atom_type_scat_dispersion_real
_atom_type_scat_dispersion_imag
_atom_type_scat_source
C C 0.0033 0.0016 'International Tables Vol C Tables 4.2.6.8 and 6.1.1.4'
H H 0.0000 0.0000 'International Tables Vol C Tables 4.2.6.8 and 6.1.1.4'
O O 0.0106 0.0060 'International Tables Vol C Tables 4.2.6.8 and 6.1.1.4'

loop_
_geom_angle_atom_site_label_1
_geom_angle_atom_site_label_2
_geom_angle_atom_site_label_3
_geom_angle_site_symmetry_1
_geom_angle_site_symmetry_3
_geom_angle
_geom_angle_publ_flag
C1 O1 H1 . . 109.5 ?
C7 O3 C8 . . 117.4(2) ?
O1 C1 C2 . . 117.5(3) ?
O1 C1 C6 . . 122.8(3) ?
C2 C1 C6 . . 119.7(3) ?
C3 C2 C1 . . 120.4(3) ?
C3 C2 H2 . . 119.8 ?
C1 C2 H2 . . 119.8 ?
C2 C3 C4 . . 120.4(3) ?
C2 C3 H3 . . 119.8 ?
C4 C3 H3 . . 119.8 ?
C5 C4 C3 . . 118.5(2) ?
C5 C4 C7 . . 120.6(2) ?
C3 C4 C7 . . 120.8(2) ?
C6 C5 C4 . . 121.2(3) ?
C6 C5 H5 . . 119.4 ?
C4 C5 H5 . . 119.4 ?
C5 C6 C1 . . 119.8(3) ?
C5 C6 H6 . . 120.1 ?
C1 C6 H6 . . 120.1 ?
O2 C7 O3 . . 122.2(3) ?
O2 C7 C4 . . 124.8(3) ?
O3 C7 C4 . . 113.0(2) ?
O3 C8 C9 . . 107.6(2) ?
O3 C8 H8A . . 110.2 ?
C9 C8 H8A . . 110.2 ?
O3 C8 H8B . . 110.2 ?
C9 C8 H8B . . 110.2 ?
H8A C8 H8B . . 108.5 ?
C10 C9 C8 . . 112.5(3) ?
C10 C9 H9A . . 109.1 ?
C8 C9 H9A . . 109.1 ?
C10 C9 H9B . . 109.1 ?
C8 C9 H9B . . 109.1 ?
H9A C9 H9B . . 107.8 ?
C9 C10 H10A . . 109.5 ?
C9 C10 H10B . . 109.5 ?
H10A C10 H10B . . 109.5 ?
C9 C10 H10C . . 109.5 ?
H10A C10 H10C . . 109.5 ?
H10B C10 H10C . . 109.5 ?
C11 O4 H4 . . 109.5 ?
C17 O6 C18 . . 117.6(2) ?
O4 C11 C16 . . 122.4(3) ?
O4 C11 C12 . . 117.6(3) ?
C16 C11 C12 . . 120.0(3) ?
C13 C12 C11 . . 120.4(3) ?
C13 C12 H12 . . 119.8 ?
C11 C12 H12 . . 119.8 ?
C12 C13 C14 . . 120.7(3) ?
C12 C13 H13 . . 119.7 ?
C14 C13 H13 . . 119.7 ?
C15 C14 C13 . . 118.4(3) ?
C15 C14 C17 . . 120.1(2) ?
C13 C14 C17 . . 121.5(2) ?
C16 C15 C14 . . 121.3(3) ?
C16 C15 H15 . . 119.3 ?
C14 C15 H15 . . 119.3 ?
C15 C16 C11 . . 119.3(3) ?
C15 C16 H16 . . 120.4 ?
C11 C16 H16 . . 120.4 ?
O5 C17 O6 . . 122.3(3) ?
O5 C17 C14 . . 125.3(3) ?
O6 C17 C14 . . 112.4(2) ?
O6 C18 C19 . . 107.3(2) ?
O6 C18 H18A . . 110.3 ?
C19 C18 H18A . . 110.3 ?
O6 C18 H18B . . 110.3 ?
C19 C18 H18B . . 110.3 ?
H18A C18 H18B . . 108.5 ?
C18 C19 C20 . . 111.8(3) ?
C18 C19 H19A . . 109.3 ?
C20 C19 H19A . . 109.3 ?
C18 C19 H19B . . 109.3 ?
C20 C19 H19B . . 109.3 ?
H19A C19 H19B . . 107.9 ?
C19 C20 H20A . . 109.5 ?
C19 C20 H20B . . 109.5 ?
H20A C20 H20B . . 109.5 ?
C19 C20 H20C . . 109.5 ?
H20A C20 H20C . . 109.5 ?
H20B C20 H20C . . 109.5 ?

loop_
_geom_bond_atom_site_label_1
_geom_bond_atom_site_label_2
_geom_bond_site_symmetry_2
_geom_bond_distance
_geom_bond_publ_flag
O1 C1 . 1.353(3) ?
O1 H1 . 0.8206 ?
O2 C7 . 1.210(3) ?
O3 C7 . 1.326(3) ?
O3 C8 . 1.449(3) ?
C1 C2 . 1.384(4) ?
C1 C6 . 1.385(4) ?
C2 C3 . 1.374(4) ?
C2 H2 . 0.9300 ?
C3 C4 . 1.397(4) ?
C3 H3 . 0.9300 ?
C4 C5 . 1.386(4) ?
C4 C7 . 1.478(4) ?
C5 C6 . 1.375(4) ?
C5 H5 . 0.9300 ?
C6 H6 . 0.9300 ?
C8 C9 . 1.497(4) ?
C8 H8A . 0.9700 ?
C8 H8B . 0.9700 ?
C9 C10 . 1.488(5) ?
C9 H9A . 0.9700 ?
C9 H9B . 0.9700 ?
C10 H10A . 0.9600 ?
C10 H10B . 0.9600 ?
C10 H10C . 0.9600 ?
O4 C11 . 1.360(3) ?
O4 H4 . 0.8191 ?
O5 C17 . 1.213(3) ?
O6 C17 . 1.328(3) ?
O6 C18 . 1.449(3) ?
C11 C16 . 1.381(4) ?
C11 C12 . 1.383(4) ?
C12 C13 . 1.369(4) ?
C12 H12 . 0.9300 ?
C13 C14 . 1.389(4) ?
C13 H13 . 0.9300 ?
C14 C15 . 1.387(4) ?
C14 C17 . 1.476(4) ?
C15 C16 . 1.381(4) ?
C15 H15 . 0.9300 ?
C16 H16 . 0.9300 ?
C18 C19 . 1.492(4) ?
C18 H18A . 0.9700 ?
C18 H18B . 0.9700 ?
C19 C20 . 1.523(4) ?
C19 H19A . 0.9700 ?
C19 H19B . 0.9700 ?
C20 H20A . 0.9600 ?
C20 H20B . 0.9600 ?
C20 H20C . 0.9600 ?

loop_
_geom_hbond_atom_site_label_D
_geom_hbond_atom_site_label_H
_geom_hbond_atom_site_label_A
_geom_hbond_site_symmetry_A
_geom_hbond_distance_DH
_geom_hbond_distance_HA
_geom_hbond_distance_DA
_geom_hbond_angle_DHA
_geom_hbond_publ_flag
O4 H4 O5 2_646 0.82 1.93 2.730(3) 166.7 yes
O1 H1 O2 2_755 0.82 1.91 2.720(3) 171.4 yes
